data_2019294
loop_
_publ_author_name
'Mangwala Kimpende, Peter'
'Lusakibanza, Mariano'
'Mesia, Kahunu'
'Tona, Lutete'
'Tits, Monique'
'Angenot, Luc'
'Fr\'ed\'erich, Michel'
'Van Meervelt, Luc'

_publ_section_title
;
 Isolation, pharmacological activity and structure determination of
 physalin B and 5\b,6\b-epoxyphysalin B isolated from Congolese
 <i>Physalis angulata</i> L.
;
_journal_coeditor_code FG3314
_journal_issue 12
_journal_name_full 'Acta Crystallographica Section C'
_journal_page_first 1557
_journal_page_last 1562
_journal_paper_doi 10.1107/S010827011303117X
_journal_volume 69
_journal_year 2013
_chemical_formula_iupac '2C28 H30 O9, C3 H6 O, 0.22(H2 O)'
_chemical_formula_moiety '2C28 H30 O9, C3 H6 O, 0.22H2 O'
_chemical_formula_sum 'C29.5 H33.22 O9.61'
_chemical_formula_weight 541.54
_chemical_name_common
;
Physalin B acetone hemisolvate 0.11-hydrate
;
_chemical_name_systematic
;(8<i>R</i>,9<i>S</i>,10<i>R</i>,13<i>S</i>,14<i>R</i>,16<i>S</i>,17<i>R</i>,20<i>S</i>,22<i>R</i>,24<i>R</i>,25<i>S</i>)-16,24-Cyclo-13,14-secoergosta-2,5-diene-1,15-dioxo-14:17,14:27-diepoxy-13-hydroxy-18,26-dioic
acid 18:20,26:22-di-\g-lactone \d-lactone acetone hemisolvate 0.11-hydrate
;
_space_group_IT_number 4
_symmetry_cell_setting monoclinic
_symmetry_space_group_name_Hall 'P 2yb'
_symmetry_space_group_name_H-M 'P 1 21 1'
_atom_sites_solution_hydrogens geom
_atom_sites_solution_primary direct
_atom_sites_solution_secondary difmap
_audit_creation_method SHELXL-97
_cell_angle_alpha 90.00
_cell_angle_beta 96.863(4)
_cell_angle_gamma 90.00
_cell_formula_units_Z 4
_cell_length_a 12.5153(9)
_cell_length_b 14.1333(11)
_cell_length_c 14.6716(10)
_cell_measurement_temperature 100(2)
_cell_volume 2576.6(3)
_computing_cell_refinement 'SAINT (Bruker, 2003)'
_computing_data_collection 'SMART (Bruker, 2003)'
_computing_data_reduction 'SAINT (Bruker, 2003)'
_computing_molecular_graphics 'OLEX2 (Dolomanov <i>et al.</i>, 2009)'
_computing_publication_material 'OLEX2 (Dolomanov <i>et al.</i>, 2009)'
_computing_structure_refinement 'SHELXL97 (Sheldrick, 2008)'
_computing_structure_solution 'SHELXS97 (Sheldrick, 2008)'
_diffrn_ambient_temperature 100(2)
_diffrn_measured_fraction_theta_full 0.973
_diffrn_measured_fraction_theta_max 0.973
_diffrn_measurement_device_type 'Bruker SMART 6000'
_diffrn_measurement_method '\w and \f scans'
_diffrn_radiation_monochromator graphite
_diffrn_radiation_source 'fine-focus sealed tube'
_diffrn_radiation_type CuK\a
_diffrn_radiation_wavelength 1.54178
_diffrn_reflns_av_R_equivalents 0.0824
_diffrn_reflns_av_sigmaI/netI 0.1009
_diffrn_reflns_limit_h_max 15
_diffrn_reflns_limit_h_min -15
_diffrn_reflns_limit_k_max 17
_diffrn_reflns_limit_k_min -17
_diffrn_reflns_limit_l_max 18
_diffrn_reflns_limit_l_min -18
_diffrn_reflns_number 25302
_diffrn_reflns_theta_full 71.58
_diffrn_reflns_theta_max 71.58
_diffrn_reflns_theta_min 3.03
_exptl_absorpt_coefficient_mu 0.869
_exptl_absorpt_correction_T_max 0.957
_exptl_absorpt_correction_T_min 0.624
_exptl_absorpt_correction_type multi-scan
_exptl_absorpt_process_details '(SADABS; Bruker, 2003)'
_exptl_crystal_colour colorless
_exptl_crystal_density_diffrn 1.396
_exptl_crystal_density_method 'not measured'
_exptl_crystal_description plate
_exptl_crystal_F_000 1148.4
_exptl_crystal_size_max 0.60
_exptl_crystal_size_mid 0.15
_exptl_crystal_size_min 0.05
_refine_diff_density_max 0.382
_refine_diff_density_min -0.204
_refine_ls_abs_structure_details 'Flack (1983), 4126 Friedel pairs'
_refine_ls_abs_structure_Flack 0.0(2)
_refine_ls_extinction_method none
_refine_ls_goodness_of_fit_ref 1.038
_refine_ls_hydrogen_treatment mixed
_refine_ls_matrix_type full
_refine_ls_number_parameters 727
_refine_ls_number_reflns 9227
_refine_ls_number_restraints 4
_refine_ls_restrained_S_all 1.037
_refine_ls_R_factor_all 0.0699
_refine_ls_R_factor_gt 0.0558
_refine_ls_shift/su_max 0.000
_refine_ls_shift/su_mean 0.000
_refine_ls_structure_factor_coef Fsqd
_refine_ls_weighting_details 'calc w=1/[\s^2^(Fo^2^)+(0.0571P)^2^+0.0000P] where P=(Fo^2^+2Fc^2^)/3'
_refine_ls_weighting_scheme calc
_refine_ls_wR_factor_gt 0.1360
_refine_ls_wR_factor_ref 0.1473
_reflns_number_gt 7497
_reflns_number_total 9227
_reflns_threshold_expression I>2sigma(I)
_cod_data_source_file fg3314.cif
_cod_data_source_block X
_cod_original_sg_symbol_H-M 'P 21'
_cod_database_code 2019294

loop_
_symmetry_equiv_pos_as_xyz
'x, y, z'
'-x, y+1/2, -z'

loop_
_atom_site_type_symbol
_atom_site_label
_atom_site_fract_x
_atom_site_fract_y
_atom_site_fract_z
_atom_site_U_iso_or_equiv
_atom_site_adp_type
_atom_site_calc_flag
_atom_site_refinement_flags
_atom_site_occupancy
_atom_site_symmetry_multiplicity
C C1 0.6692(3) 0.5254(3) 0.5749(2) 0.0371(8) Uani d . 1 1
C C2 0.5643(3) 0.5674(3) 0.5419(3) 0.0446(9) Uani d . 1 1
H H2 0.5316 0.6102 0.5801 0.054 Uiso calc R 1 1
C C3 0.5144(3) 0.5460(3) 0.4591(3) 0.0498(10) Uani d . 1 1
H H3 0.4481 0.5765 0.4393 0.060 Uiso calc R 1 1
C C4 0.5572(3) 0.4767(3) 0.3957(3) 0.0482(10) Uani d . 1 1
H H4A 0.5533 0.5051 0.3337 0.058 Uiso calc R 1 1
H H4B 0.5109 0.4197 0.3912 0.058 Uiso calc R 1 1
C C5 0.6730(3) 0.4471(3) 0.4265(2) 0.0401(8) Uani d . 1 1
C C6 0.7433(3) 0.4354(3) 0.3678(2) 0.0449(9) Uani d . 1 1
H H6 0.7202 0.4475 0.3049 0.054 Uiso calc R 1 1
C C7 0.8568(3) 0.4045(3) 0.3932(2) 0.0455(9) Uani d . 1 1
H H7A 0.9049 0.4602 0.3940 0.055 Uiso calc R 1 1
H H7B 0.8771 0.3599 0.3462 0.055 Uiso calc R 1 1
C C8 0.8726(3) 0.3562(3) 0.4878(2) 0.0383(8) Uani d . 1 1
H H8 0.8330 0.2946 0.4831 0.046 Uiso calc R 1 1
C C9 0.8247(3) 0.4184(3) 0.5581(2) 0.0344(7) Uani d . 1 1
H H9 0.8594 0.4819 0.5559 0.041 Uiso calc R 1 1
C C10 0.7016(3) 0.4334(3) 0.5298(2) 0.0372(8) Uani d . 1 1
C C11 0.6321(3) 0.3512(3) 0.5604(3) 0.0441(9) Uani d . 1 1
H H11A 0.6536 0.2919 0.5333 0.066 Uiso calc R 1 1
H H11B 0.5560 0.3637 0.5397 0.066 Uiso calc R 1 1
H H11C 0.6426 0.3461 0.6274 0.066 Uiso calc R 1 1
C C12 0.8444(3) 0.3843(3) 0.6597(2) 0.0360(7) Uani d . 1 1
H H12A 0.8492 0.3144 0.6586 0.043 Uiso calc R 1 1
H H12B 0.7792 0.4004 0.6886 0.043 Uiso calc R 1 1
C C13 0.9433(3) 0.4210(3) 0.7246(2) 0.0357(7) Uani d . 1 1
H H13A 0.9155 0.4618 0.7713 0.043 Uiso calc R 1 1
H H13B 0.9772 0.3654 0.7575 0.043 Uiso calc R 1 1
C C14 1.0317(3) 0.4754(2) 0.6857(2) 0.0331(7) Uani d . 1 1
C C15 1.1233(3) 0.5051(2) 0.7611(2) 0.0322(7) Uani d . 1 1
C C16 1.2040(3) 0.4891(3) 0.6277(2) 0.0350(8) Uani d . 1 1
C C17 1.3079(3) 0.4373(3) 0.6126(2) 0.0361(8) Uani d . 1 1
H H17 1.3701 0.4766 0.6397 0.043 Uiso calc R 1 1
C C18 1.2608(3) 0.3619(3) 0.4639(3) 0.0470(9) Uani d . 1 1
C C19 1.2247(3) 0.2743(3) 0.5100(3) 0.0439(9) Uani d . 1 1
H H19 1.2830 0.2278 0.5019 0.053 Uiso calc R 1 1
C C20 1.1251(3) 0.2308(3) 0.4525(3) 0.0487(10) Uani d . 1 1
H H20A 1.1465 0.2121 0.3922 0.058 Uiso calc R 1 1
H H20B 1.1058 0.1721 0.4836 0.058 Uiso calc R 1 1
C C21 0.9936(3) 0.3354(3) 0.5114(2) 0.0390(8) Uani d . 1 1
C C22 1.0246(3) 0.2764(3) 0.5983(3) 0.0388(8) Uani d . 1 1
C C23 1.1229(3) 0.3229(3) 0.6489(2) 0.0375(8) Uani d . 1 1
H H23 1.1233 0.3154 0.7167 0.045 Uiso calc R 1 1
C C24 1.1019(3) 0.4268(3) 0.6203(2) 0.0333(7) Uani d . 1 1
C C25 1.2253(3) 0.2780(3) 0.6170(3) 0.0410(8) Uani d . 1 1
C C26 1.3194(3) 0.3406(3) 0.6551(2) 0.0414(8) Uani d . 1 1
H H26A 1.3213 0.3460 0.7226 0.050 Uiso calc R 1 1
H H26B 1.3878 0.3116 0.6417 0.050 Uiso calc R 1 1
C C27 1.1953(3) 0.5798(3) 0.5718(2) 0.0416(8) Uani d . 1 1
H H27A 1.2664 0.6096 0.5746 0.062 Uiso calc R 1 1
H H27B 1.1452 0.6233 0.5969 0.062 Uiso calc R 1 1
H H27C 1.1688 0.5652 0.5078 0.062 Uiso calc R 1 1
C C28 1.2386(3) 0.1792(3) 0.6572(3) 0.0506(10) Uani d . 1 1
H H28A 1.1776 0.1398 0.6322 0.076 Uiso calc R 1 1
H H28B 1.2412 0.1826 0.7241 0.076 Uiso calc R 1 1
H H28C 1.3056 0.1514 0.6411 0.076 Uiso calc R 1 1
C C41 0.9749(3) 0.7110(2) 0.8356(2) 0.0328(7) Uani d . 1 1
C C42 1.0719(3) 0.7573(3) 0.8106(3) 0.0412(8) Uani d . 1 1
H H42 1.1043 0.7344 0.7595 0.049 Uiso calc R 1 1
C C43 1.1158(3) 0.8310(3) 0.8581(3) 0.0463(9) Uani d . 1 1
H H43 1.1777 0.8597 0.8384 0.056 Uiso calc R 1 1
C C44 1.0734(3) 0.8702(3) 0.9392(3) 0.0458(9) Uani d . 1 1
H H44A 1.0679 0.9398 0.9324 0.055 Uiso calc R 1 1
H H44B 1.1254 0.8568 0.9940 0.055 Uiso calc R 1 1
C C45 0.9643(3) 0.8318(3) 0.9558(2) 0.0374(8) Uani d . 1 1
C C46 0.8889(3) 0.8843(3) 0.9887(3) 0.0446(9) Uani d . 1 1
H H46 0.9035 0.9498 0.9980 0.053 Uiso calc R 1 1
C C47 0.7844(3) 0.8486(3) 1.0117(3) 0.0433(9) Uani d . 1 1
H H47A 0.7269 0.8683 0.9632 0.052 Uiso calc R 1 1
H H47B 0.7690 0.8776 1.0702 0.052 Uiso calc R 1 1
C C48 0.7822(3) 0.7408(3) 1.0211(2) 0.0386(8) Uani d . 1 1
H H48 0.8294 0.7229 1.0784 0.046 Uiso calc R 1 1
C C49 0.8292(3) 0.6956(2) 0.9381(2) 0.0337(7) Uani d . 1 1
H H49 0.7860 0.7203 0.8813 0.040 Uiso calc R 1 1
C C50 0.9462(3) 0.7267(2) 0.9343(2) 0.0319(7) Uani d . 1 1
C C51 1.0294(3) 0.6707(3) 1.0016(2) 0.0387(8) Uani d . 1 1
H H51A 1.0076 0.6726 1.0635 0.058 Uiso calc R 1 1
H H51B 1.1007 0.6995 1.0023 0.058 Uiso calc R 1 1
H H51C 1.0321 0.6048 0.9812 0.058 Uiso calc R 1 1
C C52 0.8203(3) 0.5864(3) 0.9348(2) 0.0340(7) Uani d . 1 1
H H52A 0.8174 0.5643 0.9984 0.041 Uiso calc R 1 1
H H52B 0.8883 0.5620 0.9155 0.041 Uiso calc R 1 1
C C53 0.7262(3) 0.5374(3) 0.8733(2) 0.0345(7) Uani d . 1 1
H H53A 0.7559 0.5118 0.8187 0.041 Uiso calc R 1 1
H H53B 0.7028 0.4826 0.9080 0.041 Uiso calc R 1 1
C C54 0.6265(3) 0.5944(2) 0.8393(2) 0.0324(7) Uani d . 1 1
C C55 0.5400(3) 0.5307(3) 0.7861(2) 0.0351(8) Uani d . 1 1
C C56 0.4475(3) 0.6536(3) 0.8486(2) 0.0359(7) Uani d . 1 1
C C57 0.3489(3) 0.6469(3) 0.9018(2) 0.0378(8) Uani d . 1 1
H H57 0.2844 0.6346 0.8563 0.045 Uiso calc R 1 1
C C58 0.3932(3) 0.7622(3) 1.0228(2) 0.0377(8) Uani d . 1 1
C C59 0.4431(3) 0.6849(3) 1.0851(2) 0.0375(8) Uani d . 1 1
H H59 0.3890 0.6752 1.1291 0.045 Uiso calc R 1 1
C C60 0.5396(3) 0.7254(3) 1.1455(3) 0.0464(9) Uani d . 1 1
H H60A 0.5131 0.7763 1.1833 0.056 Uiso calc R 1 1
H H60B 0.5689 0.6749 1.1881 0.056 Uiso calc R 1 1
C C61 0.6670(3) 0.7098(3) 1.0315(2) 0.0387(8) Uani d . 1 1
C C62 0.6505(3) 0.6057(3) 1.0538(2) 0.0386(8) Uani d . 1 1
C C63 0.5532(3) 0.5721(3) 0.9917(2) 0.0371(8) Uani d . 1 1
H H63 0.5616 0.5046 0.9736 0.045 Uiso calc R 1 1
C C64 0.5582(3) 0.6392(3) 0.9085(2) 0.0312(7) Uani d . 1 1
C C65 0.4538(3) 0.5846(3) 1.0430(2) 0.0368(8) Uani d . 1 1
C C66 0.3544(3) 0.5705(3) 0.9727(2) 0.0385(8) Uani d . 1 1
H H66A 0.3581 0.5080 0.9429 0.046 Uiso calc R 1 1
H H66B 0.2886 0.5720 1.0042 0.046 Uiso calc R 1 1
C C67 0.4379(3) 0.7405(3) 0.7883(2) 0.0422(9) Uani d . 1 1
H H67A 0.3660 0.7425 0.7534 0.063 Uiso calc R 1 1
H H67B 0.4924 0.7381 0.7456 0.063 Uiso calc R 1 1
H H67C 0.4489 0.7972 0.8266 0.063 Uiso calc R 1 1
C C68 0.4563(3) 0.5089(3) 1.1173(2) 0.0460(9) Uani d . 1 1
H H68A 0.5212 0.5168 1.1610 0.069 Uiso calc R 1 1
H H68B 0.4568 0.4461 1.0890 0.069 Uiso calc R 1 1
H H68C 0.3925 0.5152 1.1495 0.069 Uiso calc R 1 1
C C91 0.9135(4) 0.0213(4) 0.7558(3) 0.0649(13) Uani d . 1 1
H H91A 0.9558 0.0125 0.8158 0.097 Uiso calc R 1 1
H H91B 0.9574 0.0538 0.7144 0.097 Uiso calc R 1 1
H H91C 0.8911 -0.0405 0.7299 0.097 Uiso calc R 1 1
C C92 0.8163(4) 0.0794(4) 0.7667(3) 0.0548(11) Uani d . 1 1
C C93 0.7456(4) 0.1055(4) 0.6834(3) 0.0562(11) Uani d . 1 1
H H93A 0.6879 0.1467 0.6998 0.084 Uiso calc R 1 1
H H93B 0.7142 0.0482 0.6536 0.084 Uiso calc R 1 1
H H93C 0.7874 0.1391 0.6412 0.084 Uiso calc R 1 1
O O29 0.7297(2) 0.56541(18) 0.63524(16) 0.0398(6) Uani d . 1 1
O O30 1.21664(19) 0.51225(18) 0.72622(14) 0.0359(5) Uani d . 1 1
O O31 1.3116(2) 0.4317(2) 0.51370(15) 0.0417(6) Uani d . 1 1
O O32 1.0298(2) 0.2884(2) 0.43611(17) 0.0474(7) Uani d . 1 1
O O33 1.0536(2) 0.42148(18) 0.52667(14) 0.0364(6) Uani d . 1 1
O O34 0.99274(19) 0.56079(16) 0.64335(14) 0.0326(5) Uani d . 1 1
H H34 0.9638 0.5936 0.6813 0.049 Uiso calc R 1 1
O O35 1.1145(2) 0.52265(19) 0.84060(14) 0.0375(6) Uani d . 1 1
O O36 0.9827(2) 0.20308(19) 0.6166(2) 0.0505(7) Uani d . 1 1
O O37 1.2549(3) 0.3688(2) 0.38115(18) 0.0618(9) Uani d . 1 1
O O69 0.91786(19) 0.66204(18) 0.78141(14) 0.0353(5) Uani d . 1 1
O O70 0.44170(19) 0.56874(19) 0.79062(15) 0.0397(6) Uani d . 1 1
O O71 0.3349(2) 0.73799(18) 0.94263(16) 0.0387(6) Uani d . 1 1
O O72 0.6284(2) 0.7637(2) 1.10110(17) 0.0462(6) Uani d . 1 1
O O73 0.59737(19) 0.72647(18) 0.94705(14) 0.0346(5) Uani d . 1 1
O O74 0.64956(19) 0.66668(17) 0.77693(15) 0.0342(5) Uani d . 1 1
H H74 0.6903 0.6450 0.7404 0.051 Uiso calc R 1 1
O O75 0.5523(2) 0.46110(19) 0.74246(17) 0.0420(6) Uani d . 1 1
O O76 0.7004(2) 0.5622(2) 1.11665(16) 0.0496(7) Uani d . 1 1
O O77 0.3952(2) 0.8439(2) 1.04495(19) 0.0484(6) Uani d . 1 1
O O94 0.7941(3) 0.1042(4) 0.8426(2) 0.0892(14) Uani d . 1 1
O O95 1.3355(14) 0.3725(10) 0.2326(9) 0.062(6) Uani d PD 0.216(11) 1
H H95A 1.3174 0.3818 0.2852 0.093 Uiso calc PRD 0.216(11) 1
H H95B 1.36(2) 0.316(6) 0.228(8) 0.093 Uiso d PD 0.216(11) 1

loop_
_atom_site_aniso_label
_atom_site_aniso_U_11
_atom_site_aniso_U_22
_atom_site_aniso_U_33
_atom_site_aniso_U_12
_atom_site_aniso_U_13
_atom_site_aniso_U_23
C1 0.0347(19) 0.038(2) 0.0374(17) -0.0037(14) 0.0013(14) 0.0063(16)
C2 0.040(2) 0.047(2) 0.046(2) 0.0084(16) 0.0040(16) 0.0046(18)
C3 0.033(2) 0.063(3) 0.051(2) 0.0035(17) -0.0038(16) 0.011(2)
C4 0.042(2) 0.058(3) 0.0416(19) -0.0038(18) -0.0096(16) 0.0057(19)
C5 0.041(2) 0.039(2) 0.0365(17) -0.0030(15) -0.0095(15) -0.0018(16)
C6 0.050(2) 0.045(2) 0.0365(18) -0.0003(17) -0.0106(16) -0.0075(17)
C7 0.050(2) 0.051(2) 0.0334(17) 0.0091(18) -0.0041(15) -0.0109(17)
C8 0.039(2) 0.0355(19) 0.0379(17) 0.0022(14) -0.0045(14) -0.0082(15)
C9 0.0372(19) 0.0327(19) 0.0319(15) -0.0025(14) -0.0024(13) -0.0001(14)
C10 0.039(2) 0.039(2) 0.0318(16) -0.0027(15) -0.0039(13) 0.0006(15)
C11 0.041(2) 0.044(2) 0.0438(19) -0.0057(16) -0.0080(16) 0.0006(18)
C12 0.038(2) 0.0330(18) 0.0359(17) -0.0015(14) -0.0011(14) 0.0001(15)
C13 0.0404(19) 0.0329(18) 0.0322(15) -0.0004(14) -0.0027(13) 0.0018(15)
C14 0.0410(19) 0.0290(18) 0.0265(15) 0.0023(13) -0.0076(13) -0.0025(14)
C15 0.0371(19) 0.0304(18) 0.0279(16) 0.0000(13) -0.0006(13) -0.0003(14)
C16 0.045(2) 0.039(2) 0.0200(14) 0.0007(15) -0.0017(13) -0.0062(14)
C17 0.0380(19) 0.046(2) 0.0230(14) -0.0013(15) -0.0006(13) -0.0060(15)
C18 0.052(2) 0.049(2) 0.0380(19) 0.0038(17) -0.0051(16) -0.0081(18)
C19 0.044(2) 0.042(2) 0.0435(19) 0.0083(16) -0.0053(16) -0.0102(17)
C20 0.046(2) 0.044(2) 0.054(2) 0.0099(17) -0.0038(17) -0.0177(19)
C21 0.044(2) 0.0313(19) 0.0391(18) 0.0056(15) -0.0070(15) -0.0108(16)
C22 0.042(2) 0.0257(19) 0.047(2) 0.0026(14) -0.0016(15) -0.0030(16)
C23 0.044(2) 0.0316(19) 0.0347(17) 0.0018(15) -0.0055(15) -0.0054(15)
C24 0.0407(19) 0.0332(18) 0.0236(14) 0.0026(14) -0.0058(12) -0.0023(14)
C25 0.038(2) 0.040(2) 0.0426(19) 0.0083(15) -0.0054(15) -0.0039(17)
C26 0.037(2) 0.047(2) 0.0379(18) 0.0065(16) -0.0037(14) -0.0025(17)
C27 0.046(2) 0.043(2) 0.0352(17) -0.0019(16) 0.0020(15) 0.0013(17)
C28 0.042(2) 0.040(2) 0.066(3) 0.0084(16) -0.0115(18) -0.0046(19)
C41 0.0369(19) 0.0272(17) 0.0322(16) 0.0008(13) -0.0036(13) 0.0017(14)
C42 0.043(2) 0.041(2) 0.0388(18) -0.0030(15) 0.0049(15) 0.0033(16)
C43 0.048(2) 0.040(2) 0.048(2) -0.0061(17) -0.0029(17) 0.0070(18)
C44 0.052(2) 0.035(2) 0.048(2) -0.0065(16) -0.0054(17) -0.0040(17)
C45 0.041(2) 0.034(2) 0.0341(17) -0.0030(15) -0.0093(14) -0.0012(15)
C46 0.052(2) 0.033(2) 0.046(2) 0.0026(16) -0.0066(16) -0.0118(17)
C47 0.042(2) 0.038(2) 0.047(2) 0.0032(15) -0.0072(16) -0.0138(17)
C48 0.0364(19) 0.041(2) 0.0356(17) 0.0037(14) -0.0057(14) -0.0091(15)
C49 0.0359(19) 0.0330(18) 0.0299(16) 0.0059(13) -0.0057(13) -0.0030(14)
C50 0.0372(18) 0.0293(17) 0.0272(14) 0.0003(13) -0.0047(12) -0.0028(14)
C51 0.0356(19) 0.042(2) 0.0359(16) -0.0007(15) -0.0066(14) -0.0008(16)
C52 0.0357(18) 0.0346(19) 0.0308(15) -0.0002(14) 0.0008(13) -0.0012(14)
C53 0.0374(19) 0.0313(18) 0.0350(16) 0.0018(14) 0.0043(13) -0.0020(14)
C54 0.0384(19) 0.0302(17) 0.0278(15) -0.0014(14) 0.0007(13) -0.0018(14)
C55 0.040(2) 0.038(2) 0.0265(15) -0.0040(14) -0.0009(13) 0.0002(15)
C56 0.0339(18) 0.0365(19) 0.0355(16) -0.0007(14) -0.0024(13) -0.0016(15)
C57 0.0348(19) 0.037(2) 0.0393(17) -0.0021(14) -0.0036(14) -0.0034(16)
C58 0.0351(19) 0.039(2) 0.0394(18) -0.0033(14) 0.0067(14) -0.0044(16)
C59 0.0336(19) 0.045(2) 0.0343(17) -0.0015(15) 0.0044(14) -0.0063(15)
C60 0.045(2) 0.054(2) 0.0405(19) 0.0015(18) 0.0050(16) -0.0073(19)
C61 0.0361(19) 0.051(2) 0.0267(16) 0.0068(15) -0.0050(13) -0.0062(16)
C62 0.0342(19) 0.053(2) 0.0287(16) 0.0076(15) 0.0045(13) 0.0057(16)
C63 0.045(2) 0.035(2) 0.0305(16) 0.0010(15) 0.0038(14) 0.0025(15)
C64 0.0330(17) 0.0323(17) 0.0273(14) 0.0005(13) -0.0005(12) -0.0018(14)
C65 0.0363(19) 0.036(2) 0.0385(17) -0.0037(14) 0.0051(14) -0.0007(15)
C66 0.043(2) 0.0360(19) 0.0363(17) -0.0049(15) 0.0045(14) -0.0037(16)
C67 0.039(2) 0.048(2) 0.0373(18) 0.0025(16) -0.0026(15) 0.0055(17)
C68 0.054(2) 0.049(2) 0.0353(18) -0.0055(18) 0.0058(16) 0.0086(17)
C91 0.063(3) 0.074(3) 0.054(2) 0.010(2) -0.009(2) 0.006(2)
C92 0.055(3) 0.070(3) 0.040(2) -0.011(2) 0.0056(17) -0.009(2)
C93 0.062(3) 0.059(3) 0.047(2) 0.005(2) 0.0027(19) -0.006(2)
O29 0.0408(14) 0.0380(14) 0.0399(12) -0.0040(10) 0.0018(10) -0.0058(11)
O30 0.0398(14) 0.0420(15) 0.0248(10) -0.0011(10) -0.0013(9) -0.0061(10)
O31 0.0458(15) 0.0481(16) 0.0304(11) 0.0003(11) 0.0020(10) -0.0063(11)
O32 0.0484(16) 0.0475(17) 0.0430(13) 0.0119(12) -0.0078(11) -0.0213(13)
O33 0.0441(14) 0.0381(14) 0.0248(10) -0.0002(10) -0.0054(9) -0.0070(10)
O34 0.0400(13) 0.0299(12) 0.0262(10) 0.0038(9) -0.0032(9) -0.0010(10)
O35 0.0431(14) 0.0442(15) 0.0240(11) -0.0009(10) -0.0016(9) -0.0012(10)
O36 0.0469(16) 0.0340(15) 0.0674(17) -0.0005(12) -0.0067(13) 0.0014(13)
O37 0.087(2) 0.061(2) 0.0342(14) 0.0004(16) -0.0051(14) -0.0127(14)
O69 0.0395(13) 0.0356(13) 0.0288(11) -0.0005(10) -0.0046(9) -0.0038(10)
O70 0.0380(14) 0.0465(15) 0.0335(11) -0.0037(11) -0.0004(10) -0.0115(11)
O71 0.0367(14) 0.0381(14) 0.0392(12) 0.0026(10) -0.0037(10) -0.0061(11)
O72 0.0411(15) 0.0566(18) 0.0393(13) 0.0034(12) -0.0022(11) -0.0137(13)
O73 0.0387(13) 0.0363(13) 0.0268(10) 0.0000(10) -0.0040(9) -0.0010(10)
O74 0.0380(13) 0.0364(13) 0.0279(11) -0.0013(10) 0.0026(9) -0.0001(10)
O75 0.0453(15) 0.0426(15) 0.0372(12) -0.0043(11) 0.0011(10) -0.0097(12)
O76 0.0480(16) 0.0650(19) 0.0347(12) 0.0074(13) -0.0004(11) 0.0117(13)
O77 0.0543(17) 0.0341(15) 0.0559(15) 0.0035(12) 0.0029(12) -0.0133(13)
O94 0.066(2) 0.153(4) 0.0485(17) -0.010(2) 0.0044(15) -0.023(2)
O95 0.100(13) 0.038(8) 0.054(8) -0.014(8) 0.031(8) -0.001(6)

loop_
_atom_type_symbol
_atom_type_description
_atom_type_scat_dispersion_real
_atom_type_scat_dispersion_imag
_atom_type_scat_source
C C 0.0181 0.0091 'International Tables Vol C Tables 4.2.6.8 and 6.1.1.4'
H H 0.0000 0.0000 'International Tables Vol C Tables 4.2.6.8 and 6.1.1.4'
O O 0.0492 0.0322 'International Tables Vol C Tables 4.2.6.8 and 6.1.1.4'

loop_
_geom_angle_atom_site_label_1
_geom_angle_atom_site_label_2
_geom_angle_atom_site_label_3
_geom_angle
O29 C1 C2 120.0(4)
O29 C1 C10 121.9(3)
C2 C1 C10 118.1(3)
C3 C2 C1 120.8(4)
C3 C2 H2 119.6
C1 C2 H2 119.6
C2 C3 C4 123.6(4)
C2 C3 H3 118.2
C4 C3 H3 118.2
C3 C4 C5 113.2(3)
C3 C4 H4A 108.9
C5 C4 H4A 108.9
C3 C4 H4B 108.9
C5 C4 H4B 108.9
H4A C4 H4B 107.7
C6 C5 C4 121.9(3)
C6 C5 C10 122.6(3)
C4 C5 C10 115.5(3)
C5 C6 C7 124.5(3)
C5 C6 H6 117.7
C7 C6 H6 117.7
C6 C7 C8 111.8(3)
C6 C7 H7A 109.3
C8 C7 H7A 109.3
C6 C7 H7B 109.3
C8 C7 H7B 109.3
H7A C7 H7B 107.9
C9 C8 C7 109.5(3)
C9 C8 C21 114.3(3)
C7 C8 C21 107.7(3)
C9 C8 H8 108.4
C7 C8 H8 108.4
C21 C8 H8 108.4
C8 C9 C12 115.9(3)
C8 C9 C10 110.7(3)
C12 C9 C10 109.5(3)
C8 C9 H9 106.7
C12 C9 H9 106.7
C10 C9 H9 106.7
C5 C10 C1 106.1(3)
C5 C10 C11 108.0(3)
C1 C10 C11 108.9(3)
C5 C10 C9 112.8(3)
C1 C10 C9 107.7(3)
C11 C10 C9 113.1(3)
C10 C11 H11A 109.5
C10 C11 H11B 109.5
H11A C11 H11B 109.5
C10 C11 H11C 109.5
H11A C11 H11C 109.5
H11B C11 H11C 109.5
C9 C12 C13 120.4(3)
C9 C12 H12A 107.2
C13 C12 H12A 107.2
C9 C12 H12B 107.2
C13 C12 H12B 107.2
H12A C12 H12B 106.9
C14 C13 C12 120.1(3)
C14 C13 H13A 107.3
C12 C13 H13A 107.3
C14 C13 H13B 107.3
C12 C13 H13B 107.3
H13A C13 H13B 106.9
O34 C14 C13 111.7(3)
O34 C14 C24 107.5(3)
C13 C14 C24 120.4(3)
O34 C14 C15 105.6(3)
C13 C14 C15 112.2(3)
C24 C14 C15 97.9(3)
O35 C15 O30 122.6(3)
O35 C15 C14 126.7(3)
O30 C15 C14 110.7(3)
O30 C16 C27 109.6(3)
O30 C16 C17 104.7(2)
C27 C16 C17 109.4(3)
O30 C16 C24 100.7(3)
C27 C16 C24 116.0(3)
C17 C16 C24 115.2(3)
O31 C17 C26 110.6(3)
O31 C17 C16 107.3(3)
C26 C17 C16 114.6(3)
O31 C17 H17 108.1
C26 C17 H17 108.1
C16 C17 H17 108.1
O37 C18 O31 117.0(4)
O37 C18 C19 122.1(4)
O31 C18 C19 120.5(3)
C18 C19 C20 110.3(3)
C18 C19 C25 117.1(3)
C20 C19 C25 117.8(4)
C18 C19 H19 103.0
C20 C19 H19 103.0
C25 C19 H19 103.0
O32 C20 C19 117.6(3)
O32 C20 H20A 107.9
C19 C20 H20A 107.9
O32 C20 H20B 107.9
C19 C20 H20B 107.9
H20A C20 H20B 107.2
O32 C21 O33 108.2(3)
O32 C21 C22 108.8(3)
O33 C21 C22 104.8(3)
O32 C21 C8 108.3(3)
O33 C21 C8 110.8(3)
C22 C21 C8 115.7(3)
O36 C22 C23 127.9(3)
O36 C22 C21 125.4(3)
C23 C22 C21 106.4(3)
C22 C23 C24 100.3(3)
C22 C23 C25 109.1(3)
C24 C23 C25 115.3(3)
C22 C23 H23 110.6
C24 C23 H23 110.6
C25 C23 H23 110.6
O33 C24 C14 114.5(3)
O33 C24 C23 104.4(3)
C14 C24 C23 110.4(3)
O33 C24 C16 110.3(3)
C14 C24 C16 103.3(3)
C23 C24 C16 114.3(3)
C28 C25 C26 110.3(3)
C28 C25 C23 108.4(3)
C26 C25 C23 106.4(3)
C28 C25 C19 110.2(3)
C26 C25 C19 107.3(3)
C23 C25 C19 114.2(3)
C17 C26 C25 110.1(3)
C17 C26 H26A 109.6
C25 C26 H26A 109.6
C17 C26 H26B 109.6
C25 C26 H26B 109.6
H26A C26 H26B 108.1
C16 C27 H27A 109.5
C16 C27 H27B 109.5
H27A C27 H27B 109.5
C16 C27 H27C 109.5
H27A C27 H27C 109.5
H27B C27 H27C 109.5
C25 C28 H28A 109.5
C25 C28 H28B 109.5
H28A C28 H28B 109.5
C25 C28 H28C 109.5
H28A C28 H28C 109.5
H28B C28 H28C 109.5
O69 C41 C42 121.9(3)
O69 C41 C50 120.6(3)
C42 C41 C50 117.5(3)
C43 C42 C41 121.3(4)
C43 C42 H42 119.4
C41 C42 H42 119.4
C42 C43 C44 123.5(4)
C42 C43 H43 118.2
C44 C43 H43 118.2
C43 C44 C45 114.5(3)
C43 C44 H44A 108.6
C45 C44 H44A 108.6
C43 C44 H44B 108.6
C45 C44 H44B 108.6
H44A C44 H44B 107.6
C46 C45 C44 123.3(4)
C46 C45 C50 121.3(3)
C44 C45 C50 115.4(3)
C45 C46 C47 125.2(4)
C45 C46 H46 117.4
C47 C46 H46 117.4
C46 C47 C48 112.7(3)
C46 C47 H47A 109.0
C48 C47 H47A 109.0
C46 C47 H47B 109.0
C48 C47 H47B 109.0
H47A C47 H47B 107.8
C47 C48 C61 108.7(3)
C47 C48 C49 109.0(3)
C61 C48 C49 114.2(3)
C47 C48 H48 108.2
C61 C48 H48 108.2
C49 C48 H48 108.2
C50 C49 C52 110.4(3)
C50 C49 C48 111.3(3)
C52 C49 C48 113.8(3)
C50 C49 H49 107.0
C52 C49 H49 107.0
C48 C49 H49 107.0
C45 C50 C49 112.9(3)
C45 C50 C41 106.7(3)
C49 C50 C41 108.7(3)
C45 C50 C51 106.9(3)
C49 C50 C51 113.5(3)
C41 C50 C51 107.9(3)
C50 C51 H51A 109.5
C50 C51 H51B 109.5
H51A C51 H51B 109.5
C50 C51 H51C 109.5
H51A C51 H51C 109.5
H51B C51 H51C 109.5
C49 C52 C53 120.6(3)
C49 C52 H52A 107.2
C53 C52 H52A 107.2
C49 C52 H52B 107.2
C53 C52 H52B 107.2
H52A C52 H52B 106.8
C54 C53 C52 119.2(3)
C54 C53 H53A 107.5
C52 C53 H53A 107.5
C54 C53 H53B 107.5
C52 C53 H53B 107.5
H53A C53 H53B 107.0
O74 C54 C53 111.7(3)
O74 C54 C64 107.5(3)
C53 C54 C64 120.0(3)
O74 C54 C55 106.1(2)
C53 C54 C55 110.8(3)
C64 C54 C55 99.3(3)
O75 C55 O70 122.0(3)
O75 C55 C54 128.6(3)
O70 C55 C54 109.3(3)
O70 C56 C67 109.3(3)
O70 C56 C57 104.8(3)
C67 C56 C57 109.6(3)
O70 C56 C64 101.4(3)
C67 C56 C64 116.1(3)
C57 C56 C64 114.6(3)
O71 C57 C66 110.7(3)
O71 C57 C56 107.5(3)
C66 C57 C56 115.1(3)
O71 C57 H57 107.7
C66 C57 H57 107.7
C56 C57 H57 107.7
O77 C58 O71 118.1(3)
O77 C58 C59 122.6(3)
O71 C58 C59 119.0(3)
C58 C59 C60 108.8(3)
C58 C59 C65 117.8(3)
C60 C59 C65 118.3(3)
C58 C59 H59 103.1
C60 C59 H59 103.1
C65 C59 H59 103.1
O72 C60 C59 118.3(3)
O72 C60 H60A 107.7
C59 C60 H60A 107.7
O72 C60 H60B 107.7
C59 C60 H60B 107.7
H60A C60 H60B 107.1
O72 C61 O73 108.1(3)
O72 C61 C62 107.4(3)
O73 C61 C62 104.9(3)
O72 C61 C48 109.1(3)
O73 C61 C48 110.2(3)
C62 C61 C48 116.7(3)
O76 C62 C63 127.1(4)
O76 C62 C61 125.3(4)
C63 C62 C61 107.1(3)
C62 C63 C65 108.1(3)
C62 C63 C64 100.2(3)
C65 C63 C64 115.2(3)
C62 C63 H63 110.9
C65 C63 H63 110.9
C64 C63 H63 110.9
O73 C64 C54 115.3(3)
O73 C64 C63 105.2(2)
C54 C64 C63 110.2(3)
O73 C64 C56 110.5(3)
C54 C64 C56 101.9(2)
C63 C64 C56 114.0(3)
C68 C65 C66 109.6(3)
C68 C65 C63 108.6(3)
C66 C65 C63 107.2(3)
C68 C65 C59 110.6(3)
C66 C65 C59 106.5(3)
C63 C65 C59 114.2(3)
C57 C66 C65 109.9(3)
C57 C66 H66A 109.7
C65 C66 H66A 109.7
C57 C66 H66B 109.7
C65 C66 H66B 109.7
H66A C66 H66B 108.2
C56 C67 H67A 109.5
C56 C67 H67B 109.5
H67A C67 H67B 109.5
C56 C67 H67C 109.5
H67A C67 H67C 109.5
H67B C67 H67C 109.5
C65 C68 H68A 109.5
C65 C68 H68B 109.5
H68A C68 H68B 109.5
C65 C68 H68C 109.5
H68A C68 H68C 109.5
H68B C68 H68C 109.5
C92 C91 H91A 109.5
C92 C91 H91B 109.5
H91A C91 H91B 109.5
C92 C91 H91C 109.5
H91A C91 H91C 109.5
H91B C91 H91C 109.5
O94 C92 C93 120.2(5)
O94 C92 C91 122.0(4)
C93 C92 C91 117.8(4)
C92 C93 H93A 109.5
C92 C93 H93B 109.5
H93A C93 H93B 109.5
C92 C93 H93C 109.5
H93A C93 H93C 109.5
H93B C93 H93C 109.5
C15 O30 C16 111.3(3)
C18 O31 C17 120.8(3)
C21 O32 C20 118.2(3)
C21 O33 C24 110.3(3)
C14 O34 H34 109.5
C55 O70 C56 111.8(3)
C58 O71 C57 120.5(3)
C61 O72 C60 118.1(3)
C64 O73 C61 110.1(3)
C54 O74 H74 109.5
H95A O95 H95B 110.1

loop_
_geom_bond_atom_site_label_1
_geom_bond_atom_site_label_2
_geom_bond_distance
C1 O29 1.231(4)
C1 C2 1.470(5)
C1 C10 1.535(5)
C2 C3 1.333(5)
C2 H2 0.9500
C3 C4 1.493(6)
C3 H3 0.9500
C4 C5 1.524(5)
C4 H4A 0.9900
C4 H4B 0.9900
C5 C6 1.313(6)
C5 C10 1.528(5)
C6 C7 1.490(6)
C6 H6 0.9500
C7 C8 1.538(5)
C7 H7A 0.9900
C7 H7B 0.9900
C8 C9 1.530(5)
C8 C21 1.541(5)
C8 H8 1.0000
C9 C12 1.558(4)
C9 C10 1.562(5)
C9 H9 1.0000
C10 C11 1.549(5)
C11 H11A 0.9800
C11 H11B 0.9800
C11 H11C 0.9800
C12 C13 1.558(5)
C12 H12A 0.9900
C12 H12B 0.9900
C13 C14 1.515(5)
C13 H13A 0.9900
C13 H13B 0.9900
C14 O34 1.417(4)
C14 C24 1.537(5)
C14 C15 1.553(4)
C15 O35 1.211(4)
C15 O30 1.334(4)
C16 O30 1.473(4)
C16 C27 1.518(5)
C16 C17 1.533(5)
C16 C24 1.545(5)
C17 O31 1.459(4)
C17 C26 1.501(6)
C17 H17 1.0000
C18 O37 1.212(5)
C18 O31 1.341(5)
C18 C19 1.506(6)
C19 C20 1.547(5)
C19 C25 1.569(5)
C19 H19 1.0000
C20 O32 1.440(5)
C20 H20A 0.9900
C20 H20B 0.9900
C21 O32 1.409(4)
C21 O33 1.433(5)
C21 C22 1.534(5)
C22 O36 1.206(5)
C22 C23 1.509(5)
C23 C24 1.541(5)
C23 C25 1.552(5)
C23 H23 1.0000
C24 O33 1.436(4)
C25 C28 1.517(6)
C25 C26 1.524(5)
C26 H26A 0.9900
C26 H26B 0.9900
C27 H27A 0.9800
C27 H27B 0.9800
C27 H27C 0.9800
C28 H28A 0.9800
C28 H28B 0.9800
C28 H28C 0.9800
C41 O69 1.218(4)
C41 C42 1.464(5)
C41 C50 1.549(5)
C42 C43 1.335(6)
C42 H42 0.9500
C43 C44 1.468(6)
C43 H43 0.9500
C44 C45 1.515(6)
C44 H44A 0.9900
C44 H44B 0.9900
C45 C46 1.335(6)
C45 C50 1.530(5)
C46 C47 1.478(6)
C46 H46 0.9500
C47 C48 1.530(5)
C47 H47A 0.9900
C47 H47B 0.9900
C48 C61 1.532(6)
C48 C49 1.552(5)
C48 H48 1.0000
C49 C50 1.537(5)
C49 C52 1.548(5)
C49 H49 1.0000
C50 C51 1.562(5)
C51 H51A 0.9800
C51 H51B 0.9800
C51 H51C 0.9800
C52 C53 1.558(5)
C52 H52A 0.9900
C52 H52B 0.9900
C53 C54 1.520(5)
C53 H53A 0.9900
C53 H53B 0.9900
C54 O74 1.424(4)
C54 C64 1.539(5)
C54 C55 1.545(5)
C55 O75 1.194(4)
C55 O70 1.352(5)
C56 O70 1.467(4)
C56 C67 1.509(5)
C56 C57 1.540(5)
C56 C64 1.563(4)
C57 O71 1.440(5)
C57 C66 1.496(5)
C57 H57 1.0000
C58 O77 1.199(5)
C58 O71 1.352(4)
C58 C59 1.511(5)
C59 C60 1.522(5)
C59 C65 1.557(5)
C59 H59 1.0000
C60 O72 1.457(5)
C60 H60A 0.9900
C60 H60B 0.9900
C61 O72 1.405(4)
C61 O73 1.447(4)
C61 C62 1.527(6)
C62 O76 1.216(4)
C62 C63 1.507(5)
C63 C65 1.539(5)
C63 C64 1.553(5)
C63 H63 1.0000
C64 O73 1.420(4)
C65 C68 1.525(5)
C65 C66 1.531(5)
C66 H66A 0.9900
C66 H66B 0.9900
C67 H67A 0.9800
C67 H67B 0.9800
C67 H67C 0.9800
C68 H68A 0.9800
C68 H68B 0.9800
C68 H68C 0.9800
C91 C92 1.492(7)
C91 H91A 0.9800
C91 H91B 0.9800
C91 H91C 0.9800
C92 O94 1.231(5)
C92 C93 1.469(6)
C93 H93A 0.9800
C93 H93B 0.9800
C93 H93C 0.9800
O34 H34 0.8400
O74 H74 0.8400
O95 H95A 0.8400
O95 H95B 0.86(14)

loop_
_geom_hbond_atom_site_label_D
_geom_hbond_atom_site_label_H
_geom_hbond_atom_site_label_A
_geom_hbond_site_symmetry_A
_geom_hbond_distance_DH
_geom_hbond_distance_HA
_geom_hbond_distance_DA
_geom_hbond_angle_DHA
_geom_hbond_publ_flag
O34 H34 O69 1_555 0.84 1.90 2.735(3) 171 y
O74 H74 O29 1_555 0.84 2.02 2.806(3) 156 y
O95 H95A O37 1_555 0.84 1.71 2.513(2) 161 y
O95 H95B O74 2_746 0.86(14) 2.12(9) 2.924(3) 155 y
C52 H52A O76 1_555 0.99 2.40 3.232(4) 141 y
C91 H91B O36 1_555 0.98 2.59 3.456(6) 147 y
C17 H17 O75 1_655 1.00 2.59 3.421(4) 141 y
C53 H53B O77 2_647 0.99 2.45 3.415(5) 163 y
C59 H59 O94 2_657 1.00 2.58 3.463(5) 147 y
C63 H63 O77 2_647 1.00 2.36 3.345(5) 169 y

loop_
_geom_torsion_atom_site_label_1
_geom_torsion_atom_site_label_2
_geom_torsion_atom_site_label_3
_geom_torsion_atom_site_label_4
_geom_torsion
O29 C1 C2 C3 156.9(4)
C10 C1 C2 C3 -21.1(6)
C1 C2 C3 C4 2.5(7)
C2 C3 C4 C5 -11.2(6)
C3 C4 C5 C6 -140.3(4)
C3 C4 C5 C10 38.9(5)
C4 C5 C6 C7 -178.6(4)
C10 C5 C6 C7 2.3(6)
C5 C6 C7 C8 19.2(6)
C6 C7 C8 C9 -50.0(4)
C6 C7 C8 C21 -174.9(3)
C7 C8 C9 C12 -174.0(3)
C21 C8 C9 C12 -53.1(4)
C7 C8 C9 C10 60.5(4)
C21 C8 C9 C10 -178.5(3)
C6 C5 C10 C1 125.6(4)
C4 C5 C10 C1 -53.6(4)
C6 C5 C10 C11 -117.7(4)
C4 C5 C10 C11 63.1(4)
C6 C5 C10 C9 8.0(5)
C4 C5 C10 C9 -171.2(3)
O29 C1 C10 C5 -133.3(3)
C2 C1 C10 C5 44.6(4)
O29 C1 C10 C11 110.7(4)
C2 C1 C10 C11 -71.4(4)
O29 C1 C10 C9 -12.3(4)
C2 C1 C10 C9 165.6(3)
C8 C9 C10 C5 -39.2(4)
C12 C9 C10 C5 -168.3(3)
C8 C9 C10 C1 -156.0(3)
C12 C9 C10 C1 75.0(3)
C8 C9 C10 C11 83.6(4)
C12 C9 C10 C11 -45.4(4)
C8 C9 C12 C13 92.6(4)
C10 C9 C12 C13 -141.3(3)
C9 C12 C13 C14 -11.1(5)
C12 C13 C14 O34 62.0(4)
C12 C13 C14 C24 -65.3(4)
C12 C13 C14 C15 -179.6(3)
O34 C14 C15 O35 91.5(4)
C13 C14 C15 O35 -30.4(5)
C24 C14 C15 O35 -157.8(4)
O34 C14 C15 O30 -86.4(3)
C13 C14 C15 O30 151.7(3)
C24 C14 C15 O30 24.3(3)
O30 C16 C17 O31 -167.2(3)
C27 C16 C17 O31 -49.8(4)
C24 C16 C17 O31 83.2(3)
O30 C16 C17 C26 69.6(3)
C27 C16 C17 C26 -172.9(3)
C24 C16 C17 C26 -40.0(4)
O37 C18 C19 C20 -35.5(6)
O31 C18 C19 C20 151.8(4)
O37 C18 C19 C25 -173.8(4)
O31 C18 C19 C25 13.4(5)
C18 C19 C20 O32 -60.1(5)
C25 C19 C20 O32 78.0(5)
C9 C8 C21 O32 -172.5(3)
C7 C8 C21 O32 -50.6(4)
C9 C8 C21 O33 -54.1(4)
C7 C8 C21 O33 67.9(4)
C9 C8 C21 C22 65.1(4)
C7 C8 C21 C22 -173.0(3)
O32 C21 C22 O36 -72.8(5)
O33 C21 C22 O36 171.7(4)
C8 C21 C22 O36 49.3(5)
O32 C21 C22 C23 101.5(3)
O33 C21 C22 C23 -14.0(4)
C8 C21 C22 C23 -136.4(3)
O36 C22 C23 C24 -155.3(4)
C21 C22 C23 C24 30.6(4)
O36 C22 C23 C25 83.2(5)
C21 C22 C23 C25 -90.9(3)
O34 C14 C24 O33 -47.9(4)
C13 C14 C24 O33 81.4(4)
C15 C14 C24 O33 -157.0(3)
O34 C14 C24 C23 -165.3(3)
C13 C14 C24 C23 -36.1(4)
C15 C14 C24 C23 85.5(3)
O34 C14 C24 C16 72.1(3)
C13 C14 C24 C16 -158.7(3)
C15 C14 C24 C16 -37.1(3)
C22 C23 C24 O33 -36.8(3)
C25 C23 C24 O33 80.2(3)
C22 C23 C24 C14 86.7(3)
C25 C23 C24 C14 -156.3(3)
C22 C23 C24 C16 -157.3(3)
C25 C23 C24 C16 -40.3(4)
O30 C16 C24 O33 160.9(3)
C27 C16 C24 O33 42.7(4)
C17 C16 C24 O33 -87.1(3)
O30 C16 C24 C14 38.1(3)
C27 C16 C24 C14 -80.0(3)
C17 C16 C24 C14 150.2(3)
O30 C16 C24 C23 -81.8(3)
C27 C16 C24 C23 160.0(3)
C17 C16 C24 C23 30.2(4)
C22 C23 C25 C28 -72.6(4)
C24 C23 C25 C28 175.5(3)
C22 C23 C25 C26 168.7(3)
C24 C23 C25 C26 56.8(4)
C22 C23 C25 C19 50.6(4)
C24 C23 C25 C19 -61.3(4)
C18 C19 C25 C28 -153.8(3)
C20 C19 C25 C28 71.0(4)
C18 C19 C25 C26 -33.6(4)
C20 C19 C25 C26 -168.9(3)
C18 C19 C25 C23 84.0(4)
C20 C19 C25 C23 -51.3(5)
O31 C17 C26 C25 -62.8(4)
C16 C17 C26 C25 58.6(4)
C28 C25 C26 C17 177.9(3)
C23 C25 C26 C17 -64.7(4)
C19 C25 C26 C17 57.9(4)
O69 C41 C42 C43 160.0(4)
C50 C41 C42 C43 -19.7(5)
C41 C42 C43 C44 1.5(6)
C42 C43 C44 C45 -10.2(6)
C43 C44 C45 C46 -143.8(4)
C43 C44 C45 C50 37.5(5)
C44 C45 C46 C47 -175.7(3)
C50 C45 C46 C47 2.9(6)
C45 C46 C47 C48 16.7(5)
C46 C47 C48 C61 -172.2(3)
C46 C47 C48 C49 -47.1(4)
C47 C48 C49 C50 60.5(3)
C61 C48 C49 C50 -177.7(3)
C47 C48 C49 C52 -174.0(3)
C61 C48 C49 C52 -52.2(4)
C46 C45 C50 C49 10.2(4)
C44 C45 C50 C49 -171.1(3)
C46 C45 C50 C41 129.5(3)
C44 C45 C50 C41 -51.8(4)
C46 C45 C50 C51 -115.3(4)
C44 C45 C50 C51 63.4(4)
C52 C49 C50 C45 -169.0(3)
C48 C49 C50 C45 -41.6(4)
C52 C49 C50 C41 72.9(3)
C48 C49 C50 C41 -159.8(3)
C52 C49 C50 C51 -47.1(4)
C48 C49 C50 C51 80.2(4)
O69 C41 C50 C45 -136.7(3)
C42 C41 C50 C45 43.0(4)
O69 C41 C50 C49 -14.8(4)
C42 C41 C50 C49 165.0(3)
O69 C41 C50 C51 108.7(3)
C42 C41 C50 C51 -71.6(4)
C50 C49 C52 C53 -136.6(3)
C48 C49 C52 C53 97.4(4)
C49 C52 C53 C54 -18.1(5)
C52 C53 C54 O74 66.3(4)
C52 C53 C54 C64 -60.8(4)
C52 C53 C54 C55 -175.6(3)
O74 C54 C55 O75 91.8(4)
C53 C54 C55 O75 -29.6(5)
C64 C54 C55 O75 -156.8(4)
O74 C54 C55 O70 -84.3(3)
C53 C54 C55 O70 154.3(3)
C64 C54 C55 O70 27.1(3)
O70 C56 C57 O71 -166.2(2)
C67 C56 C57 O71 -49.0(3)
C64 C56 C57 O71 83.5(3)
O70 C56 C57 C66 69.9(3)
C67 C56 C57 C66 -172.9(3)
C64 C56 C57 C66 -40.4(4)
O77 C58 C59 C60 -31.1(5)
O71 C58 C59 C60 155.6(3)
O77 C58 C59 C65 -169.3(3)
O71 C58 C59 C65 17.4(5)
C58 C59 C60 O72 -60.6(4)
C65 C59 C60 O72 77.4(5)
C47 C48 C61 O72 -50.7(4)
C49 C48 C61 O72 -172.7(3)
C47 C48 C61 O73 67.9(4)
C49 C48 C61 O73 -54.1(4)
C47 C48 C61 C62 -172.6(3)
C49 C48 C61 C62 65.4(4)
O72 C61 C62 O76 -70.4(4)
O73 C61 C62 O76 174.8(3)
C48 C61 C62 O76 52.4(5)
O72 C61 C62 C63 102.5(3)
O73 C61 C62 C63 -12.3(4)
C48 C61 C62 C63 -134.6(3)
O76 C62 C63 C65 80.2(5)
C61 C62 C63 C65 -92.5(3)
O76 C62 C63 C64 -158.9(4)
C61 C62 C63 C64 28.4(3)
O74 C54 C64 O73 -47.5(3)
C53 C54 C64 O73 81.6(4)
C55 C54 C64 O73 -157.7(3)
O74 C54 C64 C63 -166.3(3)
C53 C54 C64 C63 -37.3(4)
C55 C54 C64 C63 83.4(3)
O74 C54 C64 C56 72.3(3)
C53 C54 C64 C56 -158.6(3)
C55 C54 C64 C56 -38.0(3)
C62 C63 C64 O73 -35.2(3)
C65 C63 C64 O73 80.5(3)
C62 C63 C64 C54 89.6(3)
C65 C63 C64 C54 -154.7(3)
C62 C63 C64 C56 -156.5(3)
C65 C63 C64 C56 -40.8(4)
O70 C56 C64 O73 160.0(2)
C67 C56 C64 O73 41.7(4)
C57 C56 C64 O73 -87.7(4)
O70 C56 C64 C54 37.0(3)
C67 C56 C64 C54 -81.4(4)
C57 C56 C64 C54 149.3(3)
O70 C56 C64 C63 -81.8(3)
C67 C56 C64 C63 159.9(3)
C57 C56 C64 C63 30.5(4)
C62 C63 C65 C68 -73.5(4)
C64 C63 C65 C68 175.4(3)
C62 C63 C65 C66 168.2(3)
C64 C63 C65 C66 57.1(4)
C62 C63 C65 C59 50.5(4)
C64 C63 C65 C59 -60.6(4)
C58 C59 C65 C68 -154.5(3)
C60 C59 C65 C68 71.2(4)
C58 C59 C65 C66 -35.5(4)
C60 C59 C65 C66 -169.8(3)
C58 C59 C65 C63 82.6(4)
C60 C59 C65 C63 -51.7(4)
O71 C57 C66 C65 -63.8(4)
C56 C57 C66 C65 58.4(4)
C68 C65 C66 C57 177.7(3)
C63 C65 C66 C57 -64.6(4)
C59 C65 C66 C57 58.0(4)
O35 C15 O30 C16 -178.5(3)
C14 C15 O30 C16 -0.5(4)
C27 C16 O30 C15 99.2(3)
C17 C16 O30 C15 -143.5(3)
C24 C16 O30 C15 -23.6(3)
O37 C18 O31 C17 170.2(4)
C19 C18 O31 C17 -16.7(5)
C26 C17 O31 C18 41.0(4)
C16 C17 O31 C18 -84.6(4)
O33 C21 O32 C20 83.1(4)
C22 C21 O32 C20 -30.2(5)
C8 C21 O32 C20 -156.8(3)
C19 C20 O32 C21 -48.2(5)
O32 C21 O33 C24 -126.4(3)
C22 C21 O33 C24 -10.5(4)
C8 C21 O33 C24 115.1(3)
C14 C24 O33 C21 -90.4(3)
C23 C24 O33 C21 30.4(4)
C16 C24 O33 C21 153.6(3)
O75 C55 O70 C56 179.9(3)
C54 C55 O70 C56 -3.7(4)
C67 C56 O70 C55 102.0(3)
C57 C56 O70 C55 -140.7(3)
C64 C56 O70 C55 -21.1(3)
O77 C58 O71 C57 165.4(3)
C59 C58 O71 C57 -21.0(5)
C66 C57 O71 C58 44.2(4)
C56 C57 O71 C58 -82.4(4)
O73 C61 O72 C60 82.0(4)
C62 C61 O72 C60 -30.6(4)
C48 C61 O72 C60 -158.1(3)
C59 C60 O72 C61 -46.8(5)
C54 C64 O73 C61 -91.8(3)
C63 C64 O73 C61 29.8(3)
C56 C64 O73 C61 153.3(3)
O72 C61 O73 C64 -125.7(3)
C62 C61 O73 C64 -11.3(4)
C48 C61 O73 C64 115.1(3)
